data_7229863
loop_
_publ_author_name
'Chisca, Diana'
'Croitor, Lilia'
'Petuhov, Oleg'
'Kulikova, Olga V.'
'Volodina, Galina F.'
'Coropceanu, Eduard B.'
'Masunov, Art\"em E.'
'Fonari, Marina S.'

_publ_section_title
;
 Tuning structures and emissive properties in a series of Zn(ii) and
 Cd(ii) coordination polymers containing dicarboxylic acids and
 nicotinamide pillars
;
_journal_issue 4
_journal_name_full CrystEngComm
_journal_page_first 432
_journal_paper_doi 10.1039/C7CE01988B
_journal_volume 20
_journal_year 2018
_chemical_formula_moiety 'C23 H23 N5 O7 Zn'
_chemical_formula_sum 'C23 H23 N5 O7 Zn'
_chemical_formula_weight 546.83
_space_group_crystal_system tetragonal
_space_group_IT_number 110
_space_group_name_Hall 'I 4bw -2c'
_space_group_name_H-M_alt 'I 41 c d'
_symmetry_space_group_name_Hall 'I 4bw -2c'
_symmetry_space_group_name_H-M 'I 41 c d'
_atom_sites_solution_hydrogens mixed
_audit_creation_method SHELXL-2014/7
_audit_update_record
;
2017-10-06 deposited with the CCDC.
2017-12-13 downloaded from the CCDC.
;
_cell_angle_alpha 90
_cell_angle_beta 90
_cell_angle_gamma 90
_cell_formula_units_Z 16
_cell_length_a 17.9994(3)
_cell_length_b 17.9994(3)
_cell_length_c 28.3709(7)
_cell_measurement_reflns_used 3138
_cell_measurement_temperature 293(2)
_cell_measurement_theta_max 28.6620
_cell_measurement_theta_min 3.3150
_cell_volume 9191.6(3)
_computing_cell_refinement
;
CrysAlisPro, Agilent Technologies,
Version 1.171.37.35 (release 13-08-2014 CrysAlis171 .NET)
(compiled Aug 13 2014,18:06:01)
;
_computing_data_collection
;
CrysAlisPro, Agilent Technologies,
Version 1.171.37.35 (release 13-08-2014 CrysAlis171 .NET)
(compiled Aug 13 2014,18:06:01)
;
_computing_data_reduction
;
CrysAlisPro, Agilent Technologies,
Version 1.171.37.35 (release 13-08-2014 CrysAlis171 .NET)
(compiled Aug 13 2014,18:06:01)
;
_computing_structure_refinement 'SHELXL-2014/7 (Sheldrick, 2014)'
_computing_structure_solution 'SHELXS97 (Sheldrick, 2008)'
_diffrn_ambient_temperature 293(2)
_diffrn_detector 'CCD plate'
_diffrn_detector_type Eos
_diffrn_measured_fraction_theta_full 0.995
_diffrn_measured_fraction_theta_max 0.995
_diffrn_measurement_device 'four-circle diffractometer'
_diffrn_measurement_device_type 'Xcalibur, Eos'
_diffrn_measurement_method '\w scans'
_diffrn_radiation_type MoK\a
_diffrn_radiation_wavelength 0.71073
_diffrn_reflns_av_R_equivalents 0.0270
_diffrn_reflns_av_unetI/netI 0.0311
_diffrn_reflns_Laue_measured_fraction_full 0.995
_diffrn_reflns_Laue_measured_fraction_max 0.995
_diffrn_reflns_limit_h_max 9
_diffrn_reflns_limit_h_min -21
_diffrn_reflns_limit_k_max 11
_diffrn_reflns_limit_k_min -21
_diffrn_reflns_limit_l_max 28
_diffrn_reflns_limit_l_min -33
_diffrn_reflns_number 9515
_diffrn_reflns_point_group_measured_fraction_full 0.995
_diffrn_reflns_point_group_measured_fraction_max 0.995
_diffrn_reflns_theta_full 24.994
_diffrn_reflns_theta_max 24.994
_diffrn_reflns_theta_min 3.201
_exptl_absorpt_coefficient_mu 1.125
_exptl_absorpt_correction_T_max 1.00000
_exptl_absorpt_correction_T_min 0.90464
_exptl_absorpt_correction_type multi-scan
_exptl_absorpt_process_details
;
CrysAlisPro, Agilent Technologies,
Version 1.171.37.35 (release 13-08-2014 CrysAlis171 .NET)
(compiled Aug 13 2014,18:06:01)
Empirical absorption correction using spherical harmonics,
 implemented in SCALE3 ABSPACK scaling algorithm.
;
_exptl_crystal_colour colorless
_exptl_crystal_density_diffrn 1.581
_exptl_crystal_description block
_exptl_crystal_F_000 4512
_exptl_crystal_size_max 0.6
_exptl_crystal_size_mid 0.4
_exptl_crystal_size_min 0.3
_refine_diff_density_max 0.328
_refine_diff_density_min -0.270
_refine_diff_density_rms 0.042
_refine_ls_abs_structure_details
;
 Refined as an inversion twin.
;
_refine_ls_abs_structure_Flack 0.746(14)
_refine_ls_extinction_coef 0.00014(4)
_refine_ls_extinction_expression Fc^*^=kFc[1+0.001xFc^2^\l^3^/sin(2\q)]^-1/4^
_refine_ls_extinction_method 'SHELXL-2014/7 (Sheldrick 2014'
_refine_ls_goodness_of_fit_ref 1.054
_refine_ls_hydrogen_treatment mixed
_refine_ls_matrix_type full
_refine_ls_number_parameters 339
_refine_ls_number_reflns 3680
_refine_ls_number_restraints 7
_refine_ls_restrained_S_all 1.053
_refine_ls_R_factor_all 0.0331
_refine_ls_R_factor_gt 0.0277
_refine_ls_shift/su_max 0.000
_refine_ls_shift/su_mean 0.000
_refine_ls_structure_factor_coef Fsqd
_refine_ls_weighting_details 'w=1/[\s^2^(Fo^2^)+(0.0296P)^2^+2.1723P] where P=(Fo^2^+2Fc^2^)/3'
_refine_ls_weighting_scheme calc
_refine_ls_wR_factor_gt 0.0608
_refine_ls_wR_factor_ref 0.0634
_reflns_Friedel_coverage 0.955
_reflns_Friedel_fraction_full 0.995
_reflns_Friedel_fraction_max 0.995
_reflns_number_gt 3364
_reflns_number_total 3680
_reflns_threshold_expression 'I > 2\s(I)'
_cod_data_source_file c7ce01988b2.cif
_cod_data_source_block Compound_10CL_3579
_cod_depositor_comments 'Adding full bibliography for 7229861--7229872.cif.'
_cod_original_cell_volume 9191.6(4)
_cod_database_code 7229863
_shelx_shelxl_version_number 2014/7
_shelx_space_group_comment
;
The symmetry employed for this shelxl refinement is uniquely defined
by the following loop, which should always be used as a source of
symmetry information in preference to the above space-group names.
They are only intended as comments.
;

loop_
_space_group_symop_operation_xyz
'x, y, z'
'-x+1/2, -y+1/2, z+1/2'
'-y, x+1/2, z+1/4'
'y+1/2, -x, z+3/4'
'x, -y, z+1/2'
'-x+1/2, y+1/2, z'
'-y, -x+1/2, z+3/4'
'y+1/2, x, z+1/4'
'x+1/2, y+1/2, z+1/2'
'-x+1, -y+1, z+1'
'-y+1/2, x+1, z+3/4'
'y+1, -x+1/2, z+5/4'
'x+1/2, -y+1/2, z+1'
'-x+1, y+1, z+1/2'
'-y+1/2, -x+1, z+5/4'
'y+1, x+1/2, z+3/4'

loop_
_atom_site_label
_atom_site_type_symbol
_atom_site_fract_x
_atom_site_fract_y
_atom_site_fract_z
_atom_site_U_iso_or_equiv
_atom_site_adp_type
_atom_site_occupancy
_atom_site_site_symmetry_order
_atom_site_calc_flag
_atom_site_refinement_flags_posn
_atom_site_refinement_flags_adp
Zn1 Zn 0.08253(2) 0.07711(2) 0.24753(3) 0.02028(14) Uani 1 1 d . .
O1 O 0.0421(2) 0.0859(2) 0.01033(11) 0.0529(10) Uani 1 1 d . .
O2 O 0.25183(17) -0.01069(18) 0.39641(11) 0.0406(8) Uani 1 1 d . .
O3 O -0.01992(14) 0.11528(16) 0.23783(11) 0.0346(8) Uani 1 1 d . .
O4 O -0.10662(15) 0.03247(14) 0.25703(11) 0.0293(7) Uani 1 1 d . .
O5 O -0.28100(19) 0.40048(16) 0.25540(12) 0.0428(8) Uani 1 1 d . .
O6 O -0.36906(17) 0.31753(18) 0.24530(12) 0.0393(8) Uani 1 1 d . .
N1 N 0.1021(2) 0.0554(2) 0.17266(14) 0.0265(8) Uani 1 1 d . .
N2 N -0.0105(2) 0.1653(2) 0.06128(15) 0.0389(10) Uani 1 1 d D .
H1N H -0.006(3) 0.190(3) 0.0874(11) 0.058 Uiso 1 1 d D U
H2N H -0.038(2) 0.189(3) 0.0410(13) 0.058 Uiso 1 1 d D U
N3 N 0.07563(18) 0.07868(17) 0.32446(15) 0.0242(10) Uani 1 1 d . .
N4 N 0.1806(2) -0.0464(2) 0.45699(13) 0.0345(9) Uani 1 1 d D .
H3N H 0.2163(18) -0.071(2) 0.4689(16) 0.052 Uiso 1 1 d D U
H4N H 0.1374(15) -0.053(3) 0.4695(16) 0.052 Uiso 1 1 d D U
C1 C 0.1595(3) 0.0125(3) 0.16101(15) 0.0340(11) Uani 1 1 d . .
H1 H 0.1892 -0.0066 0.1849 0.041 Uiso 1 1 calc R U
C2 C 0.1767(3) -0.0045(2) 0.11494(17) 0.0403(12) Uani 1 1 d . .
H2 H 0.2164 -0.0356 0.1079 0.048 Uiso 1 1 calc R U
C3 C 0.1340(3) 0.0254(2) 0.07977(16) 0.0385(12) Uani 1 1 d . .
H3 H 0.1440 0.0136 0.0485 0.046 Uiso 1 1 calc R U
C4 C 0.0760(2) 0.0729(2) 0.09046(19) 0.0275(12) Uani 1 1 d . .
C5 C 0.0610(2) 0.0852(2) 0.13808(15) 0.0260(10) Uani 1 1 d . .
H5 H 0.0209 0.1152 0.1461 0.031 Uiso 1 1 calc R U
C6 C 0.0341(2) 0.1084(3) 0.05075(15) 0.0320(10) Uani 1 1 d . .
C7 C 0.0218(2) 0.1103(2) 0.34964(15) 0.0299(10) Uani 1 1 d . .
H7 H -0.0146 0.1375 0.3340 0.036 Uiso 1 1 calc R U
C8 C 0.0180(2) 0.1044(3) 0.39808(16) 0.0344(11) Uani 1 1 d . .
H8 H -0.0199 0.1277 0.4147 0.041 Uiso 1 1 calc R U
C9 C 0.0710(3) 0.0635(3) 0.42150(19) 0.0313(12) Uani 1 1 d . .
H9 H 0.0684 0.0572 0.4540 0.038 Uiso 1 1 calc R U
C10 C 0.1283(2) 0.0319(2) 0.39601(14) 0.0245(9) Uani 1 1 d . .
C11 C 0.1277(2) 0.0411(2) 0.34737(14) 0.0249(9) Uani 1 1 d . .
H11 H 0.1659 0.0197 0.3299 0.030 Uiso 1 1 calc R U
C12 C 0.1915(2) -0.0107(2) 0.41675(14) 0.0272(9) Uani 1 1 d . .
C13 C -0.0847(2) 0.0964(2) 0.2484(3) 0.0211(8) Uani 1 1 d . .
C14 C -0.1408(2) 0.1582(2) 0.25142(17) 0.0218(8) Uani 1 1 d . .
C15 C -0.1179(2) 0.2318(2) 0.24998(16) 0.0312(10) Uani 1 1 d . .
H15 H -0.0675 0.2432 0.2487 0.037 Uiso 1 1 calc R U
C16 C -0.1700(2) 0.2882(2) 0.25051(17) 0.0321(10) Uani 1 1 d . .
H16 H -0.1543 0.3374 0.2496 0.038 Uiso 1 1 calc R U
C17 C -0.2456(2) 0.2726(2) 0.25239(18) 0.0272(10) Uani 1 1 d . .
C18 C -0.2672(2) 0.1996(2) 0.25457(18) 0.0340(11) Uani 1 1 d . .
H18 H -0.3176 0.1884 0.2561 0.041 Uiso 1 1 calc R U
C19 C -0.2159(2) 0.1422(2) 0.25457(16) 0.0303(10) Uani 1 1 d . .
H19 H -0.2318 0.0932 0.2567 0.036 Uiso 1 1 calc R U
C20 C -0.3014(2) 0.3345(2) 0.25119(16) 0.0315(10) Uani 1 1 d . .
O1S O 0.8674(2) 0.1931(2) 0.37673(16) 0.0729(12) Uani 1 1 d . .
N1S N 0.75787(19) 0.2546(3) 0.3764(2) 0.0369(9) Uani 1 1 d . .
C1S C 0.8000(3) 0.1952(3) 0.3769(2) 0.0529(15) Uani 1 1 d . .
H1S H 0.7755 0.1496 0.3775 0.063 Uiso 1 1 calc R U
C2S C 0.7919(3) 0.3272(3) 0.3756(2) 0.0534(14) Uani 1 1 d . .
H2S1 H 0.8400 0.3247 0.3901 0.080 Uiso 1 1 calc R U
H2S2 H 0.7613 0.3616 0.3927 0.080 Uiso 1 1 calc R U
H2S3 H 0.7971 0.3436 0.3436 0.080 Uiso 1 1 calc R U
C3S C 0.6781(2) 0.2511(3) 0.3755(3) 0.0541(13) Uani 1 1 d . .
H3S1 H 0.6602 0.2732 0.3469 0.081 Uiso 1 1 calc R U
H3S2 H 0.6584 0.2776 0.4020 0.081 Uiso 1 1 calc R U
H3S3 H 0.6625 0.2001 0.3770 0.081 Uiso 1 1 calc R U

loop_
_atom_site_aniso_label
_atom_site_aniso_U_11
_atom_site_aniso_U_22
_atom_site_aniso_U_33
_atom_site_aniso_U_23
_atom_site_aniso_U_13
_atom_site_aniso_U_12
Zn1 0.0177(3) 0.0173(3) 0.0258(2) 0.0018(2) -0.0005(2) 0.00098(17)
O1 0.055(2) 0.076(3) 0.0277(19) -0.0170(17) -0.0054(17) 0.0171(19)
O2 0.0262(17) 0.059(2) 0.0370(16) 0.0125(17) 0.0047(14) 0.0070(16)
O3 0.0178(16) 0.0373(17) 0.049(2) 0.0076(15) 0.0038(14) 0.0061(13)
O4 0.0323(16) 0.0175(14) 0.0380(18) -0.0028(14) 0.0030(15) 0.0032(12)
O5 0.061(2) 0.0241(15) 0.043(2) -0.0046(16) -0.0068(17) 0.0177(16)
O6 0.0322(18) 0.0445(18) 0.0412(18) -0.0073(18) -0.0059(17) 0.0201(15)
N1 0.029(2) 0.0211(18) 0.029(2) 0.0065(18) 0.0022(18) 0.0062(18)
N2 0.041(2) 0.043(2) 0.032(2) -0.0010(19) -0.008(2) 0.011(2)
N3 0.023(2) 0.024(2) 0.025(2) 0.0014(15) 0.0016(16) -0.0002(16)
N4 0.036(2) 0.039(2) 0.028(2) 0.0083(18) -0.0015(18) -0.002(2)
C1 0.033(3) 0.033(2) 0.037(3) 0.006(2) 0.004(2) 0.006(2)
C2 0.040(3) 0.036(3) 0.046(3) 0.001(2) 0.013(2) 0.015(2)
C3 0.045(3) 0.039(3) 0.031(3) -0.007(2) 0.008(2) 0.007(2)
C4 0.030(3) 0.027(2) 0.026(3) -0.0020(19) 0.0004(19) -0.0001(19)
C5 0.027(2) 0.025(2) 0.026(3) -0.0002(18) 0.002(2) 0.0052(19)
C6 0.028(2) 0.039(3) 0.029(2) -0.002(2) -0.0024(19) -0.004(2)
C7 0.028(2) 0.028(2) 0.034(2) -0.003(2) -0.001(2) 0.007(2)
C8 0.026(2) 0.037(3) 0.040(3) -0.005(2) 0.008(2) 0.004(2)
C9 0.031(2) 0.039(3) 0.024(3) -0.002(2) 0.006(2) -0.006(2)
C10 0.022(2) 0.027(2) 0.024(2) 0.0006(19) 0.0019(18) -0.0029(19)
C11 0.021(2) 0.029(2) 0.024(2) 0.0002(19) 0.0027(18) 0.002(2)
C12 0.030(2) 0.028(2) 0.024(2) 0.000(2) -0.003(2) 0.001(2)
C13 0.022(2) 0.028(2) 0.0127(16) -0.001(3) -0.0022(18) 0.0038(17)
C14 0.0223(19) 0.020(2) 0.0233(19) 0.001(2) -0.001(2) 0.0030(17)
C15 0.027(2) 0.026(2) 0.040(2) 0.001(2) 0.005(2) 0.003(2)
C16 0.036(3) 0.018(2) 0.041(2) 0.002(2) 0.004(2) -0.0001(19)
C17 0.030(2) 0.026(2) 0.026(2) -0.004(2) -0.002(2) 0.009(2)
C18 0.018(2) 0.034(2) 0.050(3) -0.005(3) 0.002(2) 0.0046(19)
C19 0.020(2) 0.024(2) 0.047(3) -0.003(2) 0.001(2) 0.0018(18)
C20 0.040(3) 0.035(3) 0.020(2) 0.000(2) -0.001(2) 0.013(2)
O1S 0.043(2) 0.072(3) 0.104(3) 0.015(3) 0.001(2) 0.020(2)
N1S 0.032(2) 0.036(2) 0.043(2) 0.0066(17) -0.001(2) 0.000(2)
C1S 0.053(4) 0.041(3) 0.065(4) 0.011(3) -0.001(3) 0.004(3)
C2S 0.062(4) 0.039(3) 0.059(3) -0.006(3) 0.002(3) -0.006(3)
C3S 0.038(3) 0.063(3) 0.061(3) 0.007(3) 0.002(3) -0.002(3)

loop_
_atom_type_symbol
_atom_type_description
_atom_type_scat_dispersion_real
_atom_type_scat_dispersion_imag
_atom_type_scat_source
C C 0.0033 0.0016 'International Tables Vol C Tables 4.2.6.8 and 6.1.1.4'
H H 0.0000 0.0000 'International Tables Vol C Tables 4.2.6.8 and 6.1.1.4'
N N 0.0061 0.0033 'International Tables Vol C Tables 4.2.6.8 and 6.1.1.4'
O O 0.0106 0.0060 'International Tables Vol C Tables 4.2.6.8 and 6.1.1.4'
Zn Zn 0.2839 1.4301 'International Tables Vol C Tables 4.2.6.8 and 6.1.1.4'

loop_
_geom_angle_atom_site_label_1
_geom_angle_atom_site_label_2
_geom_angle_atom_site_label_3
_geom_angle
_geom_angle_site_symmetry_1
_geom_angle_site_symmetry_3
O3 Zn1 O4 123.41(11) . 10_444
O3 Zn1 O6 93.96(12) . 13_554
O4 Zn1 O6 142.60(12) 10_444 13_554
O3 Zn1 N3 94.65(13) . .
O4 Zn1 N3 83.83(12) 10_444 .
O6 Zn1 N3 92.41(13) 13_554 .
O3 Zn1 N1 94.40(13) . .
O4 Zn1 N1 85.47(13) 10_444 .
O6 Zn1 N1 93.79(13) 13_554 .
N3 Zn1 N1 168.65(13) . .
C13 O3 Zn1 137.6(3) . .
C13 O4 Zn1 143.5(3) . 10_444
C20 O6 Zn1 100.2(3) . 13_454
C1 N1 C5 118.6(4) . .
C1 N1 Zn1 118.0(3) . .
C5 N1 Zn1 123.4(3) . .
C11 N3 C7 118.0(4) . .
C11 N3 Zn1 116.3(3) . .
C7 N3 Zn1 125.6(3) . .
N1 C1 C2 122.6(4) . .
C3 C2 C1 118.6(4) . .
C2 C3 C4 120.4(4) . .
C3 C4 C5 117.2(4) . .
C3 C4 C6 118.6(4) . .
C5 C4 C6 124.2(4) . .
N1 C5 C4 122.5(4) . .
O1 C6 N2 122.2(4) . .
O1 C6 C4 120.2(4) . .
N2 C6 C4 117.5(4) . .
N3 C7 C8 122.4(4) . .
C9 C8 C7 119.2(4) . .
C8 C9 C10 119.0(5) . .
C9 C10 C11 117.7(4) . .
C9 C10 C12 125.0(4) . .
C11 C10 C12 117.3(4) . .
N3 C11 C10 123.6(4) . .
O2 C12 N4 122.4(4) . .
O2 C12 C10 119.2(4) . .
N4 C12 C10 118.4(4) . .
O4 C13 O3 126.6(3) . .
O4 C13 C14 117.5(4) . .
O3 C13 C14 116.0(4) . .
C19 C14 C15 119.3(4) . .
C19 C14 C13 120.3(4) . .
C15 C14 C13 120.4(4) . .
C16 C15 C14 120.0(4) . .
C15 C16 C17 121.1(4) . .
C18 C17 C16 118.3(4) . .
C18 C17 C20 121.5(4) . .
C16 C17 C20 120.3(4) . .
C17 C18 C19 121.7(4) . .
C14 C19 C18 119.7(4) . .
O5 C20 O6 121.7(4) . .
O5 C20 C17 120.4(4) . .
O6 C20 C17 117.9(4) . .
C1S N1S C3S 122.8(5) . .
C1S N1S C2S 119.6(4) . .
C3S N1S C2S 117.6(5) . .
O1S C1S N1S 127.0(5) . .

loop_
_geom_bond_atom_site_label_1
_geom_bond_atom_site_label_2
_geom_bond_distance
_geom_bond_site_symmetry_2
Zn1 O3 1.987(3) .
Zn1 O4 2.037(3) 10_444
Zn1 O6 2.088(3) 13_554
Zn1 N3 2.186(4) .
Zn1 N1 2.188(4) .
O1 C6 1.225(5) .
O2 C12 1.229(5) .
O3 C13 1.252(5) .
O4 C13 1.240(5) .
O4 Zn1 2.037(3) 10_444
O5 C20 1.249(5) .
O6 C20 1.266(5) .
O6 Zn1 2.088(3) 13_454
N1 C1 1.331(6) .
N1 C5 1.341(6) .
N2 C6 1.335(5) .
N3 C11 1.326(5) .
N3 C7 1.332(5) .
N4 C12 1.325(5) .
C1 C2 1.377(6) .
C2 C3 1.369(6) .
C3 C4 1.382(6) .
C4 C5 1.396(7) .
C4 C6 1.500(6) .
C7 C8 1.380(5) .
C8 C9 1.376(6) .
C9 C10 1.382(6) .
C10 C11 1.390(5) .
C10 C12 1.493(6) .
C13 C14 1.504(5) .
C14 C19 1.385(5) .
C14 C15 1.389(5) .
C15 C16 1.382(5) .
C16 C17 1.390(6) .
C17 C18 1.371(6) .
C17 C20 1.502(5) .
C18 C19 1.386(6) .
O1S C1S 1.215(6) .
N1S C1S 1.311(6) .
N1S C3S 1.437(5) .
N1S C2S 1.444(6) .

loop_
_geom_hbond_atom_site_label_D
_geom_hbond_atom_site_label_H
_geom_hbond_atom_site_label_A
_geom_hbond_distance_DH
_geom_hbond_distance_HA
_geom_hbond_distance_DA
_geom_hbond_angle_DHA
_geom_hbond_site_symmetry_A
N2 H1N O2 0.87(2) 2.00(3) 2.865(5) 177(5) 7_554
N2 H2N O5 0.87(2) 2.23(3) 3.069(5) 161(4) 4_454
N4 H3N O6 0.85(2) 2.25(2) 3.094(5) 175(4) 12_444
N4 H4N O1 0.86(2) 2.16(3) 3.002(5) 167(4) 5
C2 H2 O1S 0.93 2.45 3.305(6) 153.4 11_534
C5 H5 O2 0.93 2.40 3.079(5) 129.8 7_554
C7 H7 O1S 0.93 2.64 3.245(6) 123.1 1_455
C8 H8 O1S 0.93 2.58 3.204(6) 124.8 1_455
C1S H1S O2 0.93 2.60 3.493(6) 159.9 10_544
